data_7706455
loop_
_publ_author_name
'Mikhailov, Artem A.'
'Sukhikh, Taisiya S.'
'Kuratieva, Natalia V.'
'Pishchur, Denis P.'
'Kostin, Gennadiy A.'

_publ_section_title
;
 Remarkable thermal stability of light-induced Ru-ON linkage isomers in
 mixed salts of a ruthenium amine complex with a <i>trans</i>-ON-Ru-F
 coordinate.
;
_journal_issue 8
_journal_name_full 'Dalton transactions (Cambridge, England : 2003)'
_journal_page_first 2864
_journal_page_last 2871
_journal_paper_doi 10.1039/d0dt04323k
_journal_volume 50
_journal_year 2021
_chemical_formula_moiety 'F H12 N5 O Ru, Cl O4, Cl'
_chemical_formula_sum 'Cl2 F H12 N5 O5 Ru'
_chemical_formula_weight 353.12
_space_group_crystal_system monoclinic
_space_group_IT_number 14
_space_group_name_Hall '-P 2yn'
_space_group_name_H-M_alt 'P 1 21/n 1'
_atom_sites_solution_hydrogens geom
_atom_sites_solution_primary direct
_atom_sites_solution_secondary difmap
_audit_creation_method SHELXL-2014/7
_audit_update_record
;
2020-09-15 deposited with the CCDC.	2021-01-21 downloaded from the CCDC.
;
_cell_angle_alpha 90
_cell_angle_beta 101.184(4)
_cell_angle_gamma 90
_cell_formula_units_Z 4
_cell_length_a 11.4314(17)
_cell_length_b 7.4565(11)
_cell_length_c 12.5251(17)
_cell_measurement_reflns_used 5572
_cell_measurement_temperature 296(2)
_cell_measurement_theta_max 30.53
_cell_measurement_theta_min 2.69
_cell_volume 1047.3(3)
_computing_cell_refinement 'Bruker SAINT'
_computing_data_collection 'Bruker APEX2'
_computing_data_reduction 'Bruker SAINT'
_computing_molecular_graphics 'Bruker SHELXTL'
_computing_publication_material 'Bruker SHELXTL'
_computing_structure_refinement 'Bruker SHELXTL'
_computing_structure_solution 'Bruker SHELXTL'
_diffrn_ambient_temperature 296(2)
_diffrn_detector_area_resol_mean 25
_diffrn_measured_fraction_theta_full 0.998
_diffrn_measured_fraction_theta_max 0.997
_diffrn_measurement_device_type 'Bruker Apex DUO CCD area-detector'
_diffrn_measurement_method '\f scans'
_diffrn_radiation_monochromator graphite
_diffrn_radiation_probe x-ray
_diffrn_radiation_type MoK\a
_diffrn_radiation_wavelength 0.71073
_diffrn_reflns_av_R_equivalents 0.0202
_diffrn_reflns_av_unetI/netI 0.0196
_diffrn_reflns_Laue_measured_fraction_full 0.998
_diffrn_reflns_Laue_measured_fraction_max 0.997
_diffrn_reflns_limit_h_max 16
_diffrn_reflns_limit_h_min -15
_diffrn_reflns_limit_k_max 10
_diffrn_reflns_limit_k_min -9
_diffrn_reflns_limit_l_max 17
_diffrn_reflns_limit_l_min -14
_diffrn_reflns_number 9768
_diffrn_reflns_point_group_measured_fraction_full 0.998
_diffrn_reflns_point_group_measured_fraction_max 0.997
_diffrn_reflns_theta_full 25.250
_diffrn_reflns_theta_max 30.561
_diffrn_reflns_theta_min 2.209
_diffrn_standards_decay_% 0
_diffrn_standards_number 0
_exptl_absorpt_coefficient_mu 2.030
_exptl_absorpt_correction_type multi-scan
_exptl_absorpt_process_details 'Bruker SADABS'
_exptl_crystal_colour yellow
_exptl_crystal_density_diffrn 2.239
_exptl_crystal_description prism
_exptl_crystal_F_000 696
_exptl_crystal_size_max 0.200
_exptl_crystal_size_mid 0.130
_exptl_crystal_size_min 0.090
_exptl_transmission_factor_max 0.746
_exptl_transmission_factor_min 0.660
_refine_diff_density_max 0.332
_refine_diff_density_min -0.510
_refine_diff_density_rms 0.071
_refine_ls_extinction_method none
_refine_ls_goodness_of_fit_ref 1.029
_refine_ls_hydrogen_treatment constr
_refine_ls_matrix_type full
_refine_ls_number_parameters 131
_refine_ls_number_reflns 3206
_refine_ls_number_restraints 0
_refine_ls_restrained_S_all 1.029
_refine_ls_R_factor_all 0.0211
_refine_ls_R_factor_gt 0.0178
_refine_ls_shift/su_max 0.001
_refine_ls_shift/su_mean 0.000
_refine_ls_structure_factor_coef Fsqd
_refine_ls_weighting_details 'w=1/[\s^2^(Fo^2^)+(0.0205P)^2^+0.2859P] where P=(Fo^2^+2Fc^2^)/3'
_refine_ls_weighting_scheme calc
_refine_ls_wR_factor_gt 0.0433
_refine_ls_wR_factor_ref 0.0446
_reflns_Friedel_coverage 0.000
_reflns_number_gt 2875
_reflns_number_total 3206
_reflns_threshold_expression >2\s(I)
_cod_data_source_file d0dt04323k2.cif
_cod_data_source_block kru208
_cod_depositor_comments 'Adding full bibliography for 7706454--7706455.cif.'
_cod_original_sg_symbol_H-M 'P 21/n'
_cod_database_code 7706455
_shelx_shelxl_version_number 2014/7
_shelx_space_group_comment
;
The symmetry employed for this shelxl refinement is uniquely defined
by the following loop, which should always be used as a source of
symmetry information in preference to the above space-group names.
They are only intended as comments.
;
_shelx_estimated_absorpt_t_min 0.687
_shelx_estimated_absorpt_t_max 0.838

loop_
_space_group_symop_operation_xyz
'x, y, z'
'-x+1/2, y+1/2, -z+1/2'
'-x, -y, -z'
'x-1/2, -y-1/2, z-1/2'

loop_
_atom_site_label
_atom_site_type_symbol
_atom_site_fract_x
_atom_site_fract_y
_atom_site_fract_z
_atom_site_U_iso_or_equiv
_atom_site_adp_type
_atom_site_occupancy
_atom_site_site_symmetry_order
_atom_site_calc_flag
_atom_site_refinement_flags_posn
_atom_site_refinement_flags_adp
_atom_site_refinement_flags_occupancy
_atom_site_disorder_assembly
_atom_site_disorder_group
Ru1 Ru 0.72807(2) 0.01000(2) 0.01515(2) 0.01531(4) Uani 1 1 d . . . . .
Cl1 Cl 0.12195(3) 0.43372(5) 0.13628(3) 0.02411(8) Uani 1 1 d . . . . .
Cl2 Cl 0.60648(4) 0.50531(5) 0.13815(3) 0.02690(8) Uani 1 1 d . . . . .
F1 F 0.61119(8) -0.00343(11) 0.10878(8) 0.0241(2) Uani 1 1 d . . . . .
O5 O 0.05173(14) 0.5499(2) 0.18929(12) 0.0509(4) Uani 1 1 d . . . . .
O1 O 0.90548(11) 0.05442(18) -0.11665(10) 0.0343(3) Uani 1 1 d . . . . .
O2 O 0.19830(11) 0.32373(19) 0.21612(9) 0.0418(3) Uani 1 1 d . . . . .
O3 O 0.19440(13) 0.5345(2) 0.07663(13) 0.0476(4) Uani 1 1 d . . . . .
O4 O 0.04488(10) 0.31877(16) 0.06158(9) 0.0327(3) Uani 1 1 d . . . . .
N1 N 0.83399(11) 0.03159(17) -0.06638(11) 0.0204(2) Uani 1 1 d . . . . .
N2 N 0.81099(11) 0.20753(17) 0.12379(10) 0.0225(2) Uani 1 1 d . . . . .
H2A H 0.8401 0.1575 0.1880 0.034 Uiso 1 1 calc R U . . .
H2B H 0.7579 0.2911 0.1320 0.034 Uiso 1 1 calc R U . . .
H2C H 0.8701 0.2576 0.0974 0.034 Uiso 1 1 calc R U . . .
N3 N 0.81906(11) -0.19301(17) 0.11617(10) 0.0228(3) Uani 1 1 d . . . . .
H3A H 0.8753 -0.2404 0.0847 0.034 Uiso 1 1 calc R U . . .
H3B H 0.7676 -0.2781 0.1262 0.034 Uiso 1 1 calc R U . . .
H3C H 0.8525 -0.1461 0.1802 0.034 Uiso 1 1 calc R U . . .
N4 N 0.62412(11) -0.18872(17) -0.07900(10) 0.0233(3) Uani 1 1 d . . . . .
H4A H 0.6566 -0.2164 -0.1359 0.035 Uiso 1 1 calc R U . . .
H4B H 0.5505 -0.1474 -0.1022 0.035 Uiso 1 1 calc R U . . .
H4C H 0.6214 -0.2862 -0.0385 0.035 Uiso 1 1 calc R U . . .
N5 N 0.61549(11) 0.20537(17) -0.06989(10) 0.0218(2) Uani 1 1 d . . . . .
H5A H 0.6456 0.2439 -0.1261 0.033 Uiso 1 1 calc R U . . .
H5B H 0.6093 0.2970 -0.0258 0.033 Uiso 1 1 calc R U . . .
H5C H 0.5437 0.1583 -0.0939 0.033 Uiso 1 1 calc R U . . .

loop_
_atom_site_aniso_label
_atom_site_aniso_U_11
_atom_site_aniso_U_22
_atom_site_aniso_U_33
_atom_site_aniso_U_23
_atom_site_aniso_U_13
_atom_site_aniso_U_12
Ru1 0.01337(6) 0.01576(6) 0.01730(6) 0.00080(4) 0.00423(4) -0.00001(4)
Cl1 0.02319(17) 0.02722(18) 0.02248(16) -0.00152(14) 0.00579(13) 0.00013(14)
Cl2 0.0297(2) 0.02349(19) 0.02577(18) -0.00136(13) 0.00122(15) 0.00301(13)
F1 0.0200(4) 0.0276(5) 0.0272(5) 0.0005(3) 0.0108(4) -0.0009(3)
O5 0.0561(10) 0.0544(9) 0.0438(8) -0.0178(7) 0.0134(7) 0.0214(8)
O1 0.0311(6) 0.0369(7) 0.0413(7) 0.0039(6) 0.0227(5) -0.0008(5)
O2 0.0377(7) 0.0603(9) 0.0260(6) 0.0095(6) 0.0025(5) 0.0152(6)
O3 0.0411(8) 0.0519(9) 0.0510(9) 0.0138(7) 0.0119(7) -0.0163(7)
O4 0.0307(6) 0.0307(6) 0.0352(6) -0.0070(5) 0.0025(5) -0.0047(5)
N1 0.0190(6) 0.0193(6) 0.0238(6) 0.0013(5) 0.0060(5) 0.0000(4)
N2 0.0216(6) 0.0215(6) 0.0241(6) -0.0017(5) 0.0042(5) -0.0020(5)
N3 0.0233(6) 0.0217(6) 0.0233(6) 0.0026(5) 0.0044(5) 0.0021(5)
N4 0.0214(6) 0.0234(6) 0.0249(6) -0.0031(5) 0.0042(5) -0.0030(5)
N5 0.0188(6) 0.0219(6) 0.0246(6) 0.0033(5) 0.0040(5) 0.0019(5)

loop_
_atom_type_symbol
_atom_type_description
_atom_type_scat_dispersion_real
_atom_type_scat_dispersion_imag
_atom_type_scat_source
N N 0.0061 0.0033 'International Tables Vol C Tables 4.2.6.8 and 6.1.1.4'
H H 0.0000 0.0000 'International Tables Vol C Tables 4.2.6.8 and 6.1.1.4'
O O 0.0106 0.0060 'International Tables Vol C Tables 4.2.6.8 and 6.1.1.4'
F F 0.0171 0.0103 'International Tables Vol C Tables 4.2.6.8 and 6.1.1.4'
Cl Cl 0.1484 0.1585 'International Tables Vol C Tables 4.2.6.8 and 6.1.1.4'
Ru Ru -1.2594 0.8363 'International Tables Vol C Tables 4.2.6.8 and 6.1.1.4'

loop_
_geom_angle_atom_site_label_1
_geom_angle_atom_site_label_2
_geom_angle_atom_site_label_3
_geom_angle
_geom_angle_site_symmetry_1
_geom_angle_site_symmetry_3
_geom_angle_publ_flag
N1 Ru1 F1 177.46(5) . . ?
N1 Ru1 N5 93.80(5) . . ?
F1 Ru1 N5 85.19(4) . . ?
N1 Ru1 N2 92.14(6) . . ?
F1 Ru1 N2 85.52(4) . . ?
N5 Ru1 N2 89.84(5) . . ?
N1 Ru1 N4 96.77(6) . . ?
F1 Ru1 N4 85.56(5) . . ?
N5 Ru1 N4 88.88(5) . . ?
N2 Ru1 N4 171.06(5) . . ?
N1 Ru1 N3 95.75(6) . . ?
F1 Ru1 N3 85.29(4) . . ?
N5 Ru1 N3 170.43(5) . . ?
N2 Ru1 N3 90.37(5) . . ?
N4 Ru1 N3 89.43(5) . . ?
O5 Cl1 O3 110.98(11) . . ?
O5 Cl1 O4 109.59(9) . . ?
O3 Cl1 O4 108.49(9) . . ?
O5 Cl1 O2 109.89(8) . . ?
O3 Cl1 O2 109.00(9) . . ?
O4 Cl1 O2 108.85(8) . . ?
O1 N1 Ru1 176.11(13) . . ?
Ru1 N2 H2A 109.5 . . ?
Ru1 N2 H2B 109.5 . . ?
H2A N2 H2B 109.5 . . ?
Ru1 N2 H2C 109.5 . . ?
H2A N2 H2C 109.5 . . ?
H2B N2 H2C 109.5 . . ?
Ru1 N3 H3A 109.5 . . ?
Ru1 N3 H3B 109.5 . . ?
H3A N3 H3B 109.5 . . ?
Ru1 N3 H3C 109.5 . . ?
H3A N3 H3C 109.5 . . ?
H3B N3 H3C 109.5 . . ?
Ru1 N4 H4A 109.5 . . ?
Ru1 N4 H4B 109.5 . . ?
H4A N4 H4B 109.5 . . ?
Ru1 N4 H4C 109.5 . . ?
H4A N4 H4C 109.5 . . ?
H4B N4 H4C 109.5 . . ?
Ru1 N5 H5A 109.5 . . ?
Ru1 N5 H5B 109.5 . . ?
H5A N5 H5B 109.5 . . ?
Ru1 N5 H5C 109.5 . . ?
H5A N5 H5C 109.5 . . ?
H5B N5 H5C 109.5 . . ?

loop_
_geom_bond_atom_site_label_1
_geom_bond_atom_site_label_2
_geom_bond_distance
_geom_bond_site_symmetry_2
_geom_bond_publ_flag
Ru1 N1 1.7362(13) . ?
Ru1 F1 1.9438(10) . ?
Ru1 N5 2.0931(12) . ?
Ru1 N2 2.1022(12) . ?
Ru1 N4 2.1105(12) . ?
Ru1 N3 2.1127(12) . ?
Cl1 O5 1.4291(14) . ?
Cl1 O3 1.4316(14) . ?
Cl1 O4 1.4374(11) . ?
Cl1 O2 1.4477(12) . ?
O1 N1 1.1372(17) . ?
N2 H2A 0.8900 . ?
N2 H2B 0.8900 . ?
N2 H2C 0.8900 . ?
N3 H3A 0.8900 . ?
N3 H3B 0.8900 . ?
N3 H3C 0.8900 . ?
N4 H4A 0.8900 . ?
N4 H4B 0.8900 . ?
N4 H4C 0.8900 . ?
N5 H5A 0.8900 . ?
N5 H5B 0.8900 . ?
N5 H5C 0.8900 . ?
